data_2206944
loop_
_publ_author_name
'Belyakov, Sergey'
'Ikaunieks, Martins'
'Madre, Marina'

_publ_section_title
;
 9-(2-Acetoxyethoxymethyl)-2-formamido-6-(<i>p</i>-tolylsulfonyloxy)purine
;
_journal_coeditor_code DN6253
_journal_issue 10
_journal_name_full 'Acta Crystallographica Section E'
_journal_page_first o3452
_journal_page_last o3454
_journal_paper_doi 10.1107/S1600536805030175
_journal_volume 61
_journal_year 2005
_chemical_formula_moiety 'C18 H19 N5 O7 S'
_chemical_formula_sum 'C18 H19 N5 O7 S'
_chemical_formula_weight 449.442
_chemical_name_systematic
;
9-(2-Acetoxyethoxymethyl)-2-formamido-6-(4-toluenesulfonyl)oxypurine
;
_space_group_IT_number 14
_symmetry_cell_setting monoclinic
_symmetry_space_group_name_Hall '-P 2yn'
_symmetry_space_group_name_H-M 'P 1 21/n 1'
_atom_sites_solution_hydrogens geom
_atom_sites_solution_primary direct
_atom_sites_solution_secondary difmap
_cell_angle_alpha 90.00
_cell_angle_beta 92.5932(12)
_cell_angle_gamma 90.00
_cell_formula_units_Z 4
_cell_length_a 10.4397(3)
_cell_length_b 10.8046(3)
_cell_length_c 17.8259(7)
_cell_measurement_reflns_used 4435
_cell_measurement_temperature 293
_cell_measurement_theta_max 27.5
_cell_measurement_theta_min 0.998
_cell_volume 2008.65(11)
_computing_cell_refinement 'HKL SCALEPACK (Otwinowski & Minor 1997)'
_computing_data_collection 'KappaCCD Server Software (Nonius, 1999)'
_computing_data_reduction 'DENZO and SCALEPAK (Otwinowski & Minor, 1997)'
_computing_molecular_graphics 'ORTEPIII (Burnett & Johnson, 1996) and Platon (Spek, 2003)'
_computing_publication_material 'MAXUS (Mackay et al., 1999) and SHELXL97'
_computing_structure_refinement 'SHELXL97 (Sheldrick, 1997)'
_computing_structure_solution 'DIRDIF96 (Beurskens et al., 1996)'
_diffrn_measured_fraction_theta_full 0.985
_diffrn_measured_fraction_theta_max 0.985
_diffrn_measurement_device 'Nonius KappaCCD area-detector'
_diffrn_measurement_method '\f and \w'
_diffrn_radiation_source 'fine-focus sealed tube'
_diffrn_radiation_type MoK\a
_diffrn_reflns_av_R_equivalents 0.036
_diffrn_reflns_limit_h_max 13
_diffrn_reflns_limit_h_min -13
_diffrn_reflns_limit_k_max 13
_diffrn_reflns_limit_k_min -12
_diffrn_reflns_limit_l_max 23
_diffrn_reflns_limit_l_min -23
_diffrn_reflns_number 8435
_diffrn_reflns_theta_full 27.48
_diffrn_reflns_theta_max 27.48
_exptl_absorpt_coefficient_mu 0.214
_exptl_absorpt_correction_type none
_exptl_crystal_colour Colourless
_exptl_crystal_density_diffrn 1.486
_exptl_crystal_density_method 'not measured'
_exptl_crystal_description Needle
_exptl_crystal_F_000 936
_exptl_crystal_size_max 0.31
_exptl_crystal_size_mid 0.08
_exptl_crystal_size_min 0.07
_refine_diff_density_max 0.222
_refine_diff_density_min -0.262
_refine_ls_extinction_method none
_refine_ls_goodness_of_fit_ref 1.128
_refine_ls_hydrogen_treatment constr
_refine_ls_matrix_type full
_refine_ls_number_parameters 282
_refine_ls_number_reflns 4539
_refine_ls_number_restraints 0
_refine_ls_restrained_S_all 1.128
_refine_ls_R_factor_all 0.0966
_refine_ls_R_factor_gt 0.0563
_refine_ls_shift/su_max 0.001
_refine_ls_shift/su_mean 0.000
_refine_ls_structure_factor_coef Fsqd
_refine_ls_weighting_details 'calc w = 1/[\s^2^(Fo^2^)+(0.0341P)^2^+1.0912P] where P=(Fo^2^+2Fc^2^)/3'
_refine_ls_weighting_scheme calc
_refine_ls_wR_factor_gt 0.1071
_refine_ls_wR_factor_ref 0.1294
_reflns_number_gt 3215
_reflns_number_total 4539
_reflns_threshold_expression I>2\s(I)
_cod_data_source_file dn6253.cif
_cod_data_source_block I
_cod_depositor_comments
;
The following automatic conversions were performed:
'_symmetry_cell_setting' value 'Monoclinic' changed to 'monoclinic'
according to '/home/saulius/struct/CIF-dictionaries/cif_core.dic'
dictionary named 'cif_core.dic' version 2.4.1 from 2010-06-29.

Automatic conversion script
Id: cif_fix_enum 1527 2010-12-29 10:47:43Z saulius 

The following automatic conversions were performed:

'_symmetry_cell_setting' value 'Monoclinic' changed to 'monoclinic'
according to /home/saulius/struct/CIF-dictionaries/cif_core.dic
dictionary named 'cif_core.dic' version 2.4.1 from 2010-06-29.

Automatic conversion script
Id: cif_fix_values 1715 2011-07-08 13:25:40Z adriana 
;
_cod_original_sg_symbol_H-M 'P 21/n'
_cod_database_code 2206944
_cod_database_fobs_code 2206944

loop_
_symmetry_equiv_pos_as_xyz
'x, y, z'
'-x+1/2, y+1/2, -z+1/2'
'-x, -y, -z'
'x-1/2, -y-1/2, z-1/2'

loop_
_atom_site_label
_atom_site_fract_x
_atom_site_fract_y
_atom_site_fract_z
_atom_site_U_iso_or_equiv
_atom_site_adp_type
_atom_site_calc_flag
_atom_site_refinement_flags
_atom_site_occupancy
_atom_site_type_symbol
S14 0.55890(6) 0.68629(6) 0.39233(4) 0.0506(2) Uani d . 1 S
N3 1.05770(17) 0.63145(16) 0.43073(10) 0.0361(4) Uani d . 1 N
O25 1.24505(17) 0.42047(16) 0.30720(10) 0.0523(5) Uani d . 1 O
O13 0.66492(15) 0.57651(14) 0.40495(11) 0.0492(4) Uani d . 1 O
O28 1.43384(17) 0.35773(16) 0.20441(10) 0.0526(4) Uani d . 1 O
O12 1.16224(17) 0.95714(15) 0.52254(11) 0.0548(5) Uani d . 1 O
N7 0.8559(2) 0.38003(17) 0.36786(12) 0.0458(5) Uani d . 1 N
N1 0.83974(18) 0.70322(16) 0.43803(11) 0.0396(4) Uani d . 1 N
N9 1.06760(18) 0.41967(16) 0.38531(11) 0.0406(4) Uani d . 1 N
N10 1.00882(18) 0.82823(17) 0.47505(11) 0.0408(5) Uani d . 1 N
H10 0.9522 0.8856 0.4779 0.049 Uiso calc R 1 H
O30 1.4215(2) 0.5537(2) 0.16451(14) 0.0794(7) Uani d . 1 O
C4 1.0053(2) 0.52569(19) 0.40496(12) 0.0344(5) Uani d . 1 C
O15 0.44770(18) 0.6167(2) 0.37159(13) 0.0698(6) Uani d . 1 O
O16 0.6090(2) 0.77441(19) 0.34273(12) 0.0670(6) Uani d . 1 O
C2 0.9682(2) 0.71425(19) 0.44615(13) 0.0360(5) Uani d . 1 C
C8 0.9720(2) 0.3373(2) 0.36364(14) 0.0467(6) Uani d . 1 C
H8 0.9891 0.2575 0.3473 0.056 Uiso calc R 1 H
C22 0.6035(2) 0.8581(2) 0.50152(17) 0.0514(6) Uani d . 1 C
H22 0.6576 0.8966 0.4687 0.062 Uiso calc R 1 H
C11 1.1299(2) 0.8557(2) 0.49892(14) 0.0438(6) Uani d . 1 C
H11 1.1918 0.7939 0.4972 0.053 Uiso calc R 1 H
C5 0.8751(2) 0.50019(19) 0.39418(13) 0.0369(5) Uani d . 1 C
C6 0.7953(2) 0.5964(2) 0.41197(13) 0.0385(5) Uani d . 1 C
C21 0.5839(3) 0.9083(2) 0.57099(18) 0.0573(7) Uani d . 1 C
H21 0.6262 0.9811 0.5850 0.069 Uiso calc R 1 H
C17 0.5415(2) 0.7494(2) 0.48142(16) 0.0455(6) Uani d . 1 C
C26 1.2329(3) 0.3137(3) 0.26141(16) 0.0533(6) Uani d . 1 C
H26A 1.1431 0.2947 0.2508 0.064 Uiso calc R 1 H
H26B 1.2729 0.2433 0.2869 0.064 Uiso calc R 1 H
C20 0.5025(3) 0.8534(2) 0.62082(17) 0.0556(7) Uani d . 1 C
C18 0.4610(3) 0.6914(3) 0.53024(18) 0.0598(7) Uani d . 1 C
H18 0.4202 0.6178 0.5166 0.072 Uiso calc R 1 H
C29 1.4836(3) 0.4699(3) 0.19077(16) 0.0538(7) Uani d . 1 C
C19 0.4423(3) 0.7442(3) 0.59913(19) 0.0665(8) Uani d . 1 C
H19 0.3879 0.7056 0.6318 0.080 Uiso calc R 1 H
C27 1.2982(3) 0.3398(3) 0.18940(16) 0.0590(7) Uani d . 1 C
H27A 1.2844 0.2711 0.1550 0.071 Uiso calc R 1 H
H27B 1.2614 0.4135 0.1660 0.071 Uiso calc R 1 H
C24 1.2059(2) 0.4027(2) 0.38036(14) 0.0479(6) Uani d . 1 C
H24A 1.2505 0.4609 0.4137 0.057 Uiso calc R 1 H
H24B 1.2289 0.3197 0.3968 0.057 Uiso calc R 1 H
C23 0.4792(4) 0.9119(3) 0.6961(2) 0.0776(9) Uani d . 1 C
H23A 0.4277 0.8574 0.7248 0.116 Uiso calc R 1 H
H23B 0.4352 0.9892 0.6884 0.116 Uiso calc R 1 H
H23C 0.5598 0.9261 0.7227 0.116 Uiso calc R 1 H
C31 1.6233(3) 0.4727(3) 0.2095(2) 0.0732(9) Uani d . 1 C
H31A 1.6531 0.5567 0.2087 0.110 Uiso calc R 1 H
H31B 1.6673 0.4248 0.1733 0.110 Uiso calc R 1 H
H31C 1.6399 0.4384 0.2587 0.110 Uiso calc R 1 H

loop_
_atom_site_aniso_label
_atom_site_aniso_U_11
_atom_site_aniso_U_22
_atom_site_aniso_U_33
_atom_site_aniso_U_12
_atom_site_aniso_U_13
_atom_site_aniso_U_23
S14 0.0394(3) 0.0482(4) 0.0632(4) -0.0016(3) -0.0079(3) -0.0005(3)
N3 0.0369(10) 0.0326(9) 0.0388(11) -0.0047(7) 0.0026(8) -0.0014(8)
O25 0.0519(11) 0.0483(10) 0.0577(11) -0.0042(8) 0.0136(9) -0.0107(8)
O13 0.0346(9) 0.0385(9) 0.0746(12) -0.0058(7) 0.0020(8) -0.0050(8)
O28 0.0502(10) 0.0513(10) 0.0569(11) 0.0032(8) 0.0109(8) 0.0041(8)
O12 0.0498(10) 0.0421(10) 0.0722(13) -0.0128(8) -0.0011(9) -0.0115(9)
N7 0.0466(12) 0.0347(10) 0.0566(13) -0.0090(9) 0.0083(10) -0.0074(9)
N1 0.0354(10) 0.0344(10) 0.0494(12) -0.0029(8) 0.0044(8) -0.0013(8)
N9 0.0425(11) 0.0332(9) 0.0465(12) -0.0004(8) 0.0061(9) -0.0028(8)
N10 0.0394(11) 0.0319(9) 0.0511(12) -0.0042(8) 0.0025(9) -0.0065(8)
O30 0.0832(16) 0.0523(12) 0.1022(18) 0.0074(11) 0.0002(13) 0.0137(12)
C4 0.0381(12) 0.0331(11) 0.0323(11) -0.0021(9) 0.0058(9) 0.0019(9)
O15 0.0430(11) 0.0746(13) 0.0901(16) -0.0087(9) -0.0172(10) -0.0156(11)
O16 0.0708(13) 0.0638(12) 0.0658(13) -0.0003(10) -0.0031(10) 0.0128(10)
C2 0.0384(12) 0.0320(11) 0.0381(12) -0.0042(9) 0.0057(9) 0.0002(9)
C8 0.0537(15) 0.0345(12) 0.0526(15) -0.0063(10) 0.0108(12) -0.0052(10)
C22 0.0408(14) 0.0410(13) 0.0724(19) -0.0064(10) 0.0034(12) 0.0033(12)
C11 0.0440(14) 0.0371(12) 0.0505(14) -0.0068(10) 0.0053(11) -0.0019(10)
C5 0.0386(12) 0.0322(11) 0.0401(12) -0.0056(9) 0.0036(9) -0.0004(9)
C6 0.0358(12) 0.0370(12) 0.0428(13) -0.0062(9) 0.0034(10) 0.0025(9)
C21 0.0514(16) 0.0432(14) 0.077(2) -0.0048(12) 0.0004(14) -0.0073(13)
C17 0.0324(12) 0.0375(12) 0.0661(17) 0.0008(9) -0.0026(11) 0.0003(11)
C26 0.0498(15) 0.0529(15) 0.0577(16) -0.0057(12) 0.0083(12) -0.0093(12)
C20 0.0460(15) 0.0495(15) 0.0711(19) 0.0112(12) 0.0000(13) 0.0015(13)
C18 0.0532(16) 0.0461(14) 0.080(2) -0.0163(12) 0.0061(15) -0.0018(14)
C29 0.0627(17) 0.0498(15) 0.0497(16) 0.0016(13) 0.0112(13) -0.0026(12)
C19 0.0610(19) 0.0642(18) 0.076(2) -0.0102(14) 0.0183(16) 0.0060(16)
C27 0.0508(16) 0.0748(19) 0.0517(16) -0.0028(14) 0.0056(13) -0.0055(14)
C24 0.0438(14) 0.0519(14) 0.0480(15) 0.0062(11) 0.0014(11) -0.0068(11)
C23 0.084(2) 0.073(2) 0.076(2) 0.0162(18) 0.0094(18) -0.0101(17)
C31 0.0613(19) 0.086(2) 0.072(2) -0.0131(17) 0.0022(16) 0.0008(17)

loop_
_atom_type_symbol
_atom_type_description
_atom_type_scat_dispersion_real
_atom_type_scat_dispersion_imag
_atom_type_scat_source
'C ' 'C ' 0.0033 0.0016 'Waasmaier, D. & Kirfel, A. (1995) Acta Cryst. A51, 416-431.'
'H ' 'H ' 0.0000 0.0000 'Waasmaier & Kirfel, 1995'
'N ' 'N ' 0.0061 0.0033 'Waasmaier & Kirfel, 1995'
'O ' 'O ' 0.0106 0.0060 'Waasmaier & Kirfel, 1995'
'S ' 'S ' 0.1246 0.1234 'Waasmaier & Kirfel, 1995'

loop_
_diffrn_radiation_wavelength
0.71073

loop_
_geom_angle_atom_site_label_1
_geom_angle_atom_site_label_2
_geom_angle_atom_site_label_3
_geom_angle
O16 S14 O15 121.01(14)
O16 S14 O13 107.91(11)
O15 S14 O13 101.12(11)
O16 S14 C17 111.22(12)
O15 S14 C17 109.08(13)
O13 S14 C17 104.86(11)
C2 N3 C4 111.39(18)
C24 O25 C26 113.80(19)
C6 O13 S14 124.08(14)
C29 O28 C27 118.1(2)
C8 N7 C5 103.31(19)
C6 N1 C2 116.58(19)
C4 N9 C8 105.38(19)
C4 N9 C24 126.99(19)
C8 N9 C24 127.3(2)
C11 N10 C2 125.2(2)
C11 N10 H10 117.4
C2 N10 H10 117.4
N3 C4 N9 127.6(2)
N3 C4 C5 126.7(2)
N9 C4 C5 105.73(18)
N3 C2 N1 128.51(19)
N3 C2 N10 117.76(19)
N1 C2 N10 113.73(19)
N7 C8 N9 114.7(2)
N7 C8 H8 122.6
N9 C8 H8 122.6
C21 C22 C17 118.8(3)
C21 C22 H22 120.6
C17 C22 H22 120.6
O12 C11 N10 123.3(2)
O12 C11 H11 118.4
N10 C11 H11 118.4
C6 C5 C4 114.58(19)
C6 C5 N7 134.6(2)
C4 C5 N7 110.85(19)
N1 C6 O13 119.9(2)
N1 C6 C5 122.2(2)
O13 C6 C5 117.81(19)
C22 C21 C20 121.8(3)
C22 C21 H21 119.1
C20 C21 H21 119.1
C22 C17 C18 120.8(3)
C22 C17 S14 120.1(2)
C18 C17 S14 119.0(2)
O25 C26 C27 107.8(2)
O25 C26 H26A 110.1
C27 C26 H26A 110.1
O25 C26 H26B 110.1
C27 C26 H26B 110.1
H26A C26 H26B 108.5
C19 C20 C21 117.9(3)
C19 C20 C23 121.0(3)
C21 C20 C23 121.1(3)
C19 C18 C17 119.2(3)
C19 C18 H18 120.4
C17 C18 H18 120.4
O30 C29 O28 123.0(3)
O30 C29 C31 125.7(3)
O28 C29 C31 111.2(3)
C18 C19 C20 121.4(3)
C18 C19 H19 119.3
C20 C19 H19 119.3
O28 C27 C26 110.2(2)
O28 C27 H27A 109.6
C26 C27 H27A 109.6
O28 C27 H27B 109.6
C26 C27 H27B 109.6
H27A C27 H27B 108.1
O25 C24 N9 111.8(2)
O25 C24 H24A 109.3
N9 C24 H24A 109.3
O25 C24 H24B 109.3
N9 C24 H24B 109.3
H24A C24 H24B 107.9
C20 C23 H23A 109.5
C20 C23 H23B 109.5
H23A C23 H23B 109.5
C20 C23 H23C 109.5
H23A C23 H23C 109.5
H23B C23 H23C 109.5
C29 C31 H31A 109.5
C29 C31 H31B 109.5
H31A C31 H31B 109.5
C29 C31 H31C 109.5
H31A C31 H31C 109.5
H31B C31 H31C 109.5

loop_
_geom_bond_atom_site_label_1
_geom_bond_atom_site_label_2
_geom_bond_distance
S14 O16 1.416(2)
S14 O15 1.4180(19)
S14 O13 1.6310(17)
S14 C17 1.745(3)
N3 C2 1.331(3)
N3 C4 1.339(3)
O25 C24 1.398(3)
O25 C26 1.416(3)
O13 C6 1.378(3)
O28 C29 1.345(3)
O28 C27 1.442(3)
O12 C11 1.217(3)
N7 C8 1.302(3)
N7 C5 1.392(3)
N1 C6 1.321(3)
N1 C2 1.348(3)
N9 C4 1.371(3)
N9 C8 1.379(3)
N9 C24 1.462(3)
N10 C11 1.348(3)
N10 C2 1.393(3)
N10 H10 0.8600
O30 C29 1.197(3)
C4 C5 1.391(3)
C8 H8 0.9300
C22 C21 1.376(4)
C22 C17 1.380(3)
C22 H22 0.9300
C11 H11 0.9300
C5 C6 1.379(3)
C21 C20 1.389(4)
C21 H21 0.9300
C17 C18 1.387(4)
C26 C27 1.507(4)
C26 H26A 0.9700
C26 H26B 0.9700
C20 C19 1.384(4)
C20 C23 1.512(4)
C18 C19 1.376(4)
C18 H18 0.9300
C29 C31 1.481(4)
C19 H19 0.9300
C27 H27A 0.9700
C27 H27B 0.9700
C24 H24A 0.9700
C24 H24B 0.9700
C23 H23A 0.9600
C23 H23B 0.9600
C23 H23C 0.9600
C31 H31A 0.9600
C31 H31B 0.9600
C31 H31C 0.9600

loop_
_geom_hbond_atom_site_label_D
_geom_hbond_atom_site_label_H
_geom_hbond_atom_site_label_A
_geom_hbond_site_symmetry_A
_geom_hbond_distance_DH
_geom_hbond_distance_HA
_geom_hbond_distance_DA
_geom_hbond_angle_DHA
N10 H10 O12 3_776 0.86 2.08 2.928(3) 171

loop_
_geom_torsion_atom_site_label_1
_geom_torsion_atom_site_label_2
_geom_torsion_atom_site_label_3
_geom_torsion_atom_site_label_4
_geom_torsion
_geom_torsion_publ_flag
N1 C2 N10 C11 169.5(2) y
C2 N10 C11 O12 178.6(2) y
C6 O13 S14 O15 167.0(2) y
C6 O13 S14 O16 39.0(2) y
C6 O13 S14 C17 -79.6(2) y
O13 S14 C17 C18 -82.3(2) y
O13 S14 C17 C22 100.1(2) y
C4 N9 C24 O25 -94.9(3) y
C8 N9 C24 O25 77.6(3) y
N9 C24 O25 C26 -84.9(3) y
C24 O25 C26 C27 -170.8(2) y
O25 C26 C27 O28 64.6(3) y
C26 C27 O28 C29 -115.3(3) y
C27 O28 C29 O30 -2.6(4) y
C27 O28 C29 C31 179.7(2) y

loop_
_cod_related_entry_id
_cod_related_entry_database
_cod_related_entry_code
1 ChemSpider 21128811
